data_7020740
loop_
_publ_author_name
'Neu, Rebecca C.'
'Jiang, Chunfang'
'Stephan, Douglas W.'

_publ_section_title
;
 Bulky derivatives of boranes, boronic acids and boronate esters via
 reaction with diazomethanes.
;
_journal_issue 3
_journal_name_full 'Dalton transactions (Cambridge, England : 2003)'
_journal_page_first 726
_journal_page_last 736
_journal_paper_doi 10.1039/c2dt31868g
_journal_volume 42
_journal_year 2013
_chemical_formula_sum 'C19 H10 B F5 O'
_chemical_formula_weight 360.08
_space_group_IT_number 146
_symmetry_cell_setting rhombohedral
_symmetry_space_group_name_Hall 'R 3'
_symmetry_space_group_name_H-M 'R 3 :H'
_atom_sites_solution_hydrogens geom
_atom_sites_solution_primary direct
_atom_sites_solution_secondary difmap
_audit_creation_method SHELXL-97
_cell_angle_alpha 90.00
_cell_angle_beta 90.00
_cell_angle_gamma 120.00
_cell_formula_units_Z 9
_cell_length_a 20.7933(6)
_cell_length_b 20.7933(6)
_cell_length_c 9.7004(5)
_cell_measurement_reflns_used 7709
_cell_measurement_temperature 150(2)
_cell_measurement_theta_max 29.34
_cell_measurement_theta_min 2.38
_cell_volume 3632.2(2)
_computing_cell_refinement 'Bruker SMART'
_computing_data_collection 'Bruker SMART'
_computing_data_reduction 'Bruker SAINT'
_computing_molecular_graphics 'Bruker SHELXTL'
_computing_publication_material 'Bruker SHELXTL'
_computing_structure_refinement 'SHELXL-97 (Sheldrick, 1997)'
_computing_structure_solution 'SHELXS-97 (Sheldrick, 1990)'
_diffrn_ambient_temperature 150(2)
_diffrn_measured_fraction_theta_full 1.000
_diffrn_measured_fraction_theta_max 1.000
_diffrn_measurement_device_type 'CCD area detector'
_diffrn_measurement_method 'phi and omega scans'
_diffrn_radiation_monochromator graphite
_diffrn_radiation_source 'fine-focus sealed tube'
_diffrn_radiation_type MoK\a
_diffrn_radiation_wavelength 0.71073
_diffrn_reflns_av_R_equivalents 0.0286
_diffrn_reflns_av_sigmaI/netI 0.0334
_diffrn_reflns_limit_h_max 29
_diffrn_reflns_limit_h_min -26
_diffrn_reflns_limit_k_max 28
_diffrn_reflns_limit_k_min -29
_diffrn_reflns_limit_l_max 13
_diffrn_reflns_limit_l_min -13
_diffrn_reflns_number 20296
_diffrn_reflns_theta_full 30.52
_diffrn_reflns_theta_max 30.52
_diffrn_reflns_theta_min 1.96
_exptl_absorpt_coefficient_mu 0.129
_exptl_absorpt_correction_T_max 0.7461
_exptl_absorpt_correction_T_min 0.6644
_exptl_absorpt_correction_type multi-scan
_exptl_crystal_colour colourless
_exptl_crystal_density_diffrn 1.482
_exptl_crystal_density_method 'not measured'
_exptl_crystal_description Block
_exptl_crystal_F_000 1638
_exptl_crystal_size_max 0.316
_exptl_crystal_size_mid 0.256
_exptl_crystal_size_min 0.213
_refine_diff_density_max 0.244
_refine_diff_density_min -0.172
_refine_diff_density_rms 0.038
_refine_ls_abs_structure_details 'Flack H D (1983), Acta Cryst. A39, 876-881'
_refine_ls_abs_structure_Flack 0.9(4)
_refine_ls_extinction_method none
_refine_ls_goodness_of_fit_ref 1.023
_refine_ls_hydrogen_treatment mixed
_refine_ls_matrix_type full
_refine_ls_number_parameters 275
_refine_ls_number_reflns 4878
_refine_ls_number_restraints 1
_refine_ls_restrained_S_all 1.022
_refine_ls_R_factor_all 0.0500
_refine_ls_R_factor_gt 0.0368
_refine_ls_shift/su_max 0.000
_refine_ls_shift/su_mean 0.000
_refine_ls_structure_factor_coef Fsqd
_refine_ls_weighting_details 'calc w=1/[\s^2^(Fo^2^)+(0.0351P)^2^+1.1023P] where P=(Fo^2^+2Fc^2^)/3'
_refine_ls_weighting_scheme calc
_refine_ls_wR_factor_gt 0.0729
_refine_ls_wR_factor_ref 0.0780
_reflns_number_gt 4108
_reflns_number_total 4878
_reflns_threshold_expression >2sigma(I)
_cod_data_source_file c2dt31868g.txt
_cod_data_source_block rcn057_0m
_cod_depositor_comments
;
The following automatic conversions were performed:

'_symmetry_cell_setting' value 'Rhombohedral' changed to
'rhombohedral' according to
/home/saulius/struct/CIF-dictionaries/cif_core.dic dictionary named
'cif_core.dic' version 2.4.2 from 2011-04-26.

Automatic conversion script
Id: cif_fix_values 1891 2012-01-12 08:04:46Z andrius 
;
_cod_original_sg_symbol_H-M R3
_cod_database_code 7020740

loop_
_symmetry_equiv_pos_as_xyz
'x, y, z'
'-y, x-y, z'
'-x+y, -x, z'
'x+2/3, y+1/3, z+1/3'
'-y+2/3, x-y+1/3, z+1/3'
'-x+y+2/3, -x+1/3, z+1/3'
'x+1/3, y+2/3, z+2/3'
'-y+1/3, x-y+2/3, z+2/3'
'-x+y+1/3, -x+2/3, z+2/3'

loop_
_atom_site_label
_atom_site_type_symbol
_atom_site_fract_x
_atom_site_fract_y
_atom_site_fract_z
_atom_site_U_iso_or_equiv
_atom_site_adp_type
_atom_site_occupancy
_atom_site_symmetry_multiplicity
_atom_site_calc_flag
F5 F 0.28000(5) 0.53133(5) 1.16291(8) 0.0308(2) Uani 1 1 d
C1 C 0.20900(7) 0.51073(7) 0.90808(12) 0.0182(2) Uani 1 1 d
F1 F 0.17694(6) 0.36639(5) 0.78483(10) 0.0371(2) Uani 1 1 d
C8 C 0.22959(7) 0.45496(7) 0.96620(13) 0.0211(3) Uani 1 1 d
C13 C 0.26287(8) 0.46782(8) 1.09536(14) 0.0255(3) Uani 1 1 d
F2 F 0.21191(6) 0.27362(5) 0.90785(13) 0.0502(3) Uani 1 1 d
C2 C 0.20721(7) 0.51257(7) 0.74837(12) 0.0206(3) Uani 1 1 d
C14 C 0.13474(8) 0.49115(8) 0.97698(13) 0.0232(3) Uani 1 1 d
C19 C 0.13049(9) 0.53321(9) 1.08405(14) 0.0263(3) Uani 1 1 d
C7 C 0.26602(8) 0.51619(8) 0.67234(14) 0.0269(3) Uani 1 1 d
C12 C 0.27793(10) 0.41823(10) 1.16225(15) 0.0352(4) Uani 1 1 d
C11 C 0.26012(10) 0.35269(10) 1.09881(19) 0.0391(4) Uani 1 1 d
F4 F 0.31015(7) 0.43438(7) 1.28671(10) 0.0520(3) Uani 1 1 d
C9 C 0.21174(8) 0.38708(8) 0.90731(15) 0.0271(3) Uani 1 1 d
C18 C 0.06359(9) 0.51159(10) 1.15103(18) 0.0366(4) Uani 1 1 d
F3 F 0.27479(8) 0.30365(7) 1.16059(13) 0.0633(4) Uani 1 1 d
C3 C 0.15296(9) 0.51991(9) 0.67839(14) 0.0284(3) Uani 1 1 d
C6 C 0.26941(9) 0.52595(9) 0.53034(15) 0.0345(4) Uani 1 1 d
C10 C 0.22753(9) 0.33703(8) 0.97131(18) 0.0337(4) Uani 1 1 d
C15 C 0.07012(9) 0.42603(9) 0.93943(17) 0.0335(4) Uani 1 1 d
C16 C 0.00348(10) 0.40515(11) 1.0064(2) 0.0457(4) Uani 1 1 d
C17 C -0.00009(10) 0.44762(11) 1.1122(2) 0.0443(4) Uani 1 1 d
C5 C 0.21425(11) 0.53181(9) 0.46209(15) 0.0364(4) Uani 1 1 d
C4 C 0.15613(11) 0.52846(10) 0.53590(16) 0.0366(4) Uani 1 1 d
O1 O 0.34762(5) 0.60914(5) 0.92703(9) 0.01820(18) Uani 1 1 d
B1 B 0.27500(8) 0.59427(8) 0.92628(13) 0.0178(3) Uani 1 1 d
H16 H -0.0410(13) 0.3609(13) 0.982(2) 0.056(6) Uiso 1 1 d
H3 H 0.1156(10) 0.5211(10) 0.7314(18) 0.034(5) Uiso 1 1 d
H15 H 0.0715(10) 0.3975(11) 0.8655(18) 0.034(5) Uiso 1 1 d
H7 H 0.3043(10) 0.5102(9) 0.7196(17) 0.030(4) Uiso 1 1 d
H17 H -0.0467(11) 0.4342(11) 1.161(2) 0.046(5) Uiso 1 1 d
H19 H 0.1746(10) 0.5781(10) 1.1076(17) 0.030(4) Uiso 1 1 d
H18 H 0.0614(10) 0.5437(11) 1.223(2) 0.041(5) Uiso 1 1 d
H6 H 0.3086(12) 0.5274(11) 0.482(2) 0.047(5) Uiso 1 1 d
H5 H 0.2193(10) 0.5383(10) 0.3650(19) 0.036(5) Uiso 1 1 d
H4 H 0.1158(12) 0.5300(11) 0.491(2) 0.048(5) Uiso 1 1 d

loop_
_atom_site_aniso_label
_atom_site_aniso_U_11
_atom_site_aniso_U_22
_atom_site_aniso_U_33
_atom_site_aniso_U_23
_atom_site_aniso_U_13
_atom_site_aniso_U_12
F5 0.0379(5) 0.0336(5) 0.0218(3) -0.0003(3) 0.0014(3) 0.0186(4)
C1 0.0167(6) 0.0174(6) 0.0203(5) 0.0011(5) 0.0007(4) 0.0083(5)
F1 0.0392(6) 0.0213(5) 0.0464(5) -0.0100(4) -0.0093(4) 0.0117(4)
C8 0.0163(6) 0.0181(6) 0.0268(6) 0.0049(5) 0.0051(5) 0.0070(5)
C13 0.0248(7) 0.0242(7) 0.0269(6) 0.0045(5) 0.0057(5) 0.0117(6)
F2 0.0432(6) 0.0192(5) 0.0903(8) -0.0030(5) 0.0008(6) 0.0171(5)
C2 0.0213(7) 0.0141(6) 0.0224(5) -0.0008(5) -0.0001(5) 0.0059(5)
C14 0.0169(7) 0.0229(7) 0.0280(6) 0.0047(5) 0.0028(5) 0.0087(6)
C19 0.0228(7) 0.0247(7) 0.0291(6) 0.0033(5) 0.0059(5) 0.0102(6)
C7 0.0207(7) 0.0255(8) 0.0280(6) -0.0048(5) 0.0005(5) 0.0067(6)
C12 0.0362(9) 0.0408(10) 0.0322(7) 0.0129(6) 0.0051(6) 0.0219(8)
C11 0.0369(10) 0.0317(9) 0.0566(10) 0.0201(7) 0.0098(8) 0.0229(8)
F4 0.0639(7) 0.0678(8) 0.0347(5) 0.0155(5) -0.0048(5) 0.0407(7)
C9 0.0218(7) 0.0179(7) 0.0384(7) 0.0021(5) 0.0020(6) 0.0077(6)
C18 0.0300(9) 0.0378(10) 0.0400(8) 0.0047(7) 0.0142(7) 0.0154(8)
F3 0.0724(9) 0.0519(7) 0.0837(9) 0.0274(6) 0.0010(7) 0.0446(7)
C3 0.0327(8) 0.0312(8) 0.0260(6) -0.0031(5) -0.0020(6) 0.0196(7)
C6 0.0308(9) 0.0341(9) 0.0276(7) -0.0063(6) 0.0050(6) 0.0080(7)
C10 0.0267(8) 0.0176(7) 0.0577(10) 0.0063(6) 0.0098(7) 0.0118(6)
C15 0.0224(8) 0.0287(8) 0.0419(8) -0.0044(7) 0.0025(6) 0.0070(7)
C16 0.0199(8) 0.0369(10) 0.0625(11) -0.0027(8) 0.0040(8) 0.0008(8)
C17 0.0244(9) 0.0476(11) 0.0555(10) 0.0065(8) 0.0151(8) 0.0140(8)
C5 0.0503(11) 0.0324(9) 0.0228(6) -0.0031(6) -0.0006(6) 0.0180(8)
C4 0.0509(11) 0.0413(10) 0.0276(7) -0.0040(6) -0.0080(7) 0.0306(9)
O1 0.0156(4) 0.0152(4) 0.0238(4) -0.0003(3) -0.0013(3) 0.0077(4)
B1 0.0184(7) 0.0196(7) 0.0156(5) 0.0009(5) 0.0010(5) 0.0097(6)

loop_
_atom_type_symbol
_atom_type_description
_atom_type_scat_dispersion_real
_atom_type_scat_dispersion_imag
_atom_type_scat_source
C C 0.0033 0.0016 'International Tables Vol C Tables 4.2.6.8 and 6.1.1.4'
H H 0.0000 0.0000 'International Tables Vol C Tables 4.2.6.8 and 6.1.1.4'
B B 0.0013 0.0007 'International Tables Vol C Tables 4.2.6.8 and 6.1.1.4'
O O 0.0106 0.0060 'International Tables Vol C Tables 4.2.6.8 and 6.1.1.4'
F F 0.0171 0.0103 'International Tables Vol C Tables 4.2.6.8 and 6.1.1.4'

loop_
_geom_angle_atom_site_label_1
_geom_angle_atom_site_label_2
_geom_angle_atom_site_label_3
_geom_angle
_geom_angle_site_symmetry_1
C8 C1 C14 105.27(10) .
C8 C1 C2 113.95(11) .
C14 C1 C2 114.02(11) .
C8 C1 B1 111.71(11) .
C14 C1 B1 116.28(11) .
C2 C1 B1 95.85(10) .
C9 C8 C13 114.83(12) .
C9 C8 C1 125.74(12) .
C13 C8 C1 119.13(12) .
F5 C13 C12 117.02(13) .
F5 C13 C8 119.13(12) .
C12 C13 C8 123.82(14) .
C3 C2 C7 118.23(12) .
C3 C2 C1 121.47(12) .
C7 C2 C1 119.83(12) .
C19 C14 C15 118.17(13) .
C19 C14 C1 121.98(13) .
C15 C14 C1 119.65(13) .
C14 C19 C18 120.94(15) .
C14 C19 H19 117.5(11) .
C18 C19 H19 121.5(10) .
C6 C7 C2 120.69(15) .
C6 C7 H7 119.9(10) .
C2 C7 H7 119.4(10) .
F4 C12 C11 120.53(15) .
F4 C12 C13 120.54(15) .
C11 C12 C13 118.92(15) .
F3 C11 C12 120.33(17) .
F3 C11 C10 119.73(17) .
C12 C11 C10 119.94(14) .
F1 C9 C10 116.57(13) .
F1 C9 C8 121.04(13) .
C10 C9 C8 122.38(14) .
C17 C18 C19 120.44(16) .
C17 C18 H18 120.0(11) .
C19 C18 H18 119.4(11) .
C2 C3 C4 120.71(15) .
C2 C3 H3 117.5(11) .
C4 C3 H3 121.7(11) .
C5 C6 C7 120.30(16) .
C5 C6 H6 120.6(12) .
C7 C6 H6 119.1(13) .
F2 C10 C11 119.79(15) .
F2 C10 C9 120.11(16) .
C11 C10 C9 120.09(15) .
C16 C15 C14 120.44(15) .
C16 C15 H15 120.0(12) .
C14 C15 H15 119.5(12) .
C17 C16 C15 120.83(16) .
C17 C16 H16 117.7(14) .
C15 C16 H16 121.5(14) .
C16 C17 C18 119.18(15) .
C16 C17 H17 122.4(12) .
C18 C17 H17 118.4(12) .
C4 C5 C6 119.53(14) .
C4 C5 H5 123.7(11) .
C6 C5 H5 116.7(11) .
C5 C4 C3 120.52(16) .
C5 C4 H4 121.4(12) .
C3 C4 H4 118.0(13) .
B1 O1 B1 120.97(12) 2_665
O1 B1 O1 119.03(12) 3_565
O1 B1 C1 121.11(12) 3_565
O1 B1 C1 119.52(11) .

loop_
_geom_bond_atom_site_label_1
_geom_bond_atom_site_label_2
_geom_bond_distance
_geom_bond_site_symmetry_2
F5 C13 1.3526(17) .
C1 C8 1.5306(19) .
C1 C14 1.5389(18) .
C1 C2 1.5507(17) .
C1 B1 1.596(2) .
F1 C9 1.3450(18) .
C8 C9 1.390(2) .
C8 C13 1.3911(19) .
C13 C12 1.380(2) .
F2 C10 1.3396(19) .
C2 C3 1.389(2) .
C2 C7 1.397(2) .
C14 C19 1.389(2) .
C14 C15 1.397(2) .
C19 C18 1.391(2) .
C19 H19 0.953(19) .
C7 C6 1.389(2) .
C7 H7 0.978(18) .
C12 F4 1.3395(19) .
C12 C11 1.367(3) .
C11 F3 1.3428(18) .
C11 C10 1.369(3) .
C9 C10 1.385(2) .
C18 C17 1.380(3) .
C18 H18 0.98(2) .
C3 C4 1.391(2) .
C3 H3 0.942(19) .
C6 C5 1.381(3) .
C6 H6 0.93(2) .
C15 C16 1.389(2) .
C15 H15 0.941(18) .
C16 C17 1.379(3) .
C16 H16 0.95(2) .
C17 H17 0.99(2) .
C5 C4 1.376(3) .
C5 H5 0.950(18) .
C4 H4 0.96(2) .
O1 B1 1.3700(18) 2_665
O1 B1 1.3818(17) .
B1 O1 1.3700(18) 3_565
